data_7052333
loop_
_publ_author_name
'Dechambenoit, Pierre'
'Ferlay, Sylvie'
'Hosseini, Mir Wais'
'Planeix, Jean-Marc'
'Kyritsakas, Nathalie'

_publ_section_title
;
 Molecular tectonics: control of packing of hybrid 1-D and 2-D H-bonded
 molecular networks formed between bisamidinium dication and
 cyanometallate anions
;
_journal_issue 10
_journal_name_full 'New Journal of Chemistry'
_journal_page_first 1403
_journal_paper_doi 10.1039/b606265m
_journal_volume 30
_journal_year 2006
_chemical_formula_moiety '3(C26 H44 N4),2(C6 Fe N6)'
_chemical_formula_sum 'C90 H132 Fe2 N24'
_chemical_formula_weight 1661.90
_chemical_name_systematic
;
?
;
_space_group_IT_number 147
_symmetry_cell_setting trigonal
_symmetry_space_group_name_Hall '-P 3'
_symmetry_space_group_name_H-M 'P -3'
_atom_sites_solution_hydrogens geom
_atom_sites_solution_primary direct
_atom_sites_solution_secondary difmap
_audit_creation_method SHELXL-97
_cell_angle_alpha 90.00
_cell_angle_beta 90.00
_cell_angle_gamma 120.00
_cell_formula_units_Z 1
_cell_length_a 17.9242(4)
_cell_length_b 17.9242(4)
_cell_length_c 8.6140(4)
_cell_measurement_reflns_used 2480
_cell_measurement_temperature 173(2)
_cell_measurement_theta_max 22.53
_cell_measurement_theta_min 2.70
_cell_volume 2396.71(13)
_computing_cell_refinement 'Bruker SMART'
_computing_data_collection 'Bruker SMART'
_computing_data_reduction 'Bruker SAINT'
_computing_molecular_graphics 'Bruker SHELXTL'
_computing_publication_material 'Bruker SHELXTL'
_computing_structure_refinement 'SHELXL-97 (Sheldrick, 1997)'
_computing_structure_solution 'SHELXS-97 (Sheldrick, 1990)'
_diffrn_ambient_temperature 173(2)
_diffrn_measured_fraction_theta_full 0.999
_diffrn_measured_fraction_theta_max 0.999
_diffrn_measurement_device_type 'CCD area detector'
_diffrn_measurement_method 'phi and omega scans'
_diffrn_radiation_monochromator graphite
_diffrn_radiation_source 'fine-focus sealed tube'
_diffrn_radiation_type MoK\a
_diffrn_radiation_wavelength 0.71073
_diffrn_reflns_av_R_equivalents 0.0568
_diffrn_reflns_av_sigmaI/netI 0.0552
_diffrn_reflns_limit_h_max 23
_diffrn_reflns_limit_h_min -21
_diffrn_reflns_limit_k_max 23
_diffrn_reflns_limit_k_min -23
_diffrn_reflns_limit_l_max 10
_diffrn_reflns_limit_l_min -11
_diffrn_reflns_number 16699
_diffrn_reflns_theta_full 27.51
_diffrn_reflns_theta_max 27.51
_diffrn_reflns_theta_min 1.31
_exptl_absorpt_coefficient_mu 0.357
_exptl_absorpt_correction_T_max 0.9823
_exptl_absorpt_correction_T_min 0.9651
_exptl_absorpt_correction_type multi-scan
_exptl_absorpt_process_details sadabs
_exptl_crystal_colour colorless
_exptl_crystal_density_diffrn 1.151
_exptl_crystal_density_meas ?
_exptl_crystal_density_method 'not measured'
_exptl_crystal_description prism
_exptl_crystal_F_000 892
_exptl_crystal_size_max 0.10
_exptl_crystal_size_mid 0.10
_exptl_crystal_size_min 0.05
_refine_diff_density_max 0.377
_refine_diff_density_min -0.244
_refine_diff_density_rms 0.093
_refine_ls_extinction_method none
_refine_ls_goodness_of_fit_ref 1.056
_refine_ls_hydrogen_treatment constr
_refine_ls_matrix_type full
_refine_ls_number_parameters 177
_refine_ls_number_reflns 3684
_refine_ls_number_restraints 0
_refine_ls_restrained_S_all 1.056
_refine_ls_R_factor_all 0.0747
_refine_ls_R_factor_gt 0.0435
_refine_ls_shift/su_max 0.011
_refine_ls_shift/su_mean 0.002
_refine_ls_structure_factor_coef Fsqd
_refine_ls_weighting_details 'calc w=1/[\s^2^(Fo^2^)+(0.0712P)^2^+0.1118P] where P=(Fo^2^+2Fc^2^)/3'
_refine_ls_weighting_scheme calc
_refine_ls_wR_factor_gt 0.1083
_refine_ls_wR_factor_ref 0.1304
_reflns_number_gt 2613
_reflns_number_total 3684
_reflns_threshold_expression >2sigma(I)
_cod_data_source_file b606265m.txt
_cod_data_source_block e517a_B606265M_2-Fe(alternate).cif
_cod_depositor_comments
;
The following automatic conversions were performed:
'_symmetry_cell_setting' value 'Trigonal' changed to 'trigonal' according
to '/home/saulius/struct/CIF-dictionaries/cif_core.dic' dictionary named
'cif_core.dic' version 2.4.1 from 2010-06-29.

Automatic conversion script
Id: cif_fix_enum 1527 2010-12-29 10:47:43Z saulius 

The following automatic conversions were performed:

'_exptl_crystal_density_meas' value 'none' was changed to '?' - the
value is perceived as not measured.

Automatic conversion script
Id: cif_fix_values 3008 2015-01-20 13:52:24Z robertas 
;
_cod_original_sg_symbol_H-M P-3
_cod_database_code 7052333

loop_
_symmetry_equiv_pos_as_xyz
'x, y, z'
'-y, x-y, z'
'-x+y, -x, z'
'-x, -y, -z'
'y, -x+y, -z'
'x-y, x, -z'

loop_
_atom_site_label
_atom_site_type_symbol
_atom_site_fract_x
_atom_site_fract_y
_atom_site_fract_z
_atom_site_U_iso_or_equiv
_atom_site_adp_type
_atom_site_occupancy
_atom_site_symmetry_multiplicity
_atom_site_calc_flag
_atom_site_refinement_flags
_atom_site_disorder_assembly
_atom_site_disorder_group
C1 C 0.39545(13) 0.93962(12) 0.7735(2) 0.0235(4) Uani 1 1 d . . .
N1 N 0.41319(11) 0.98923(11) 0.89666(19) 0.0251(4) Uani 1 1 d . . .
H1 H 0.4590 1.0410 0.8951 0.030 Uiso 1 1 calc R . .
C2 C 0.35934(13) 0.96117(13) 1.0357(2) 0.0257(5) Uani 1 1 d . . .
H2A H 0.3612 1.0116 1.0866 0.031 Uiso 1 1 calc R . .
H2B H 0.3821 0.9353 1.1098 0.031 Uiso 1 1 calc R . .
C3 C 0.26531(13) 0.89465(13) 0.9946(2) 0.0245(4) Uani 1 1 d . . .
C4 C 0.26874(13) 0.82448(12) 0.8985(2) 0.0251(5) Uani 1 1 d . . .
H4A H 0.2878 0.7922 0.9652 0.030 Uiso 1 1 calc R . .
H4B H 0.2104 0.7835 0.8592 0.030 Uiso 1 1 calc R . .
N2 N 0.32775(11) 0.86185(10) 0.76821(19) 0.0251(4) Uani 1 1 d . . .
H2 H 0.3177 0.8313 0.6829 0.030 Uiso 1 1 calc R . .
C5 C 0.22691(13) 0.94058(14) 0.9015(3) 0.0284(5) Uani 1 1 d . . .
H5A H 0.2296 0.9872 0.9672 0.034 Uiso 1 1 calc R . .
H5B H 0.2645 0.9683 0.8105 0.034 Uiso 1 1 calc R . .
C6 C 0.13539(15) 0.88663(16) 0.8436(3) 0.0456(7) Uani 1 1 d . . .
H6A H 0.0985 0.8500 0.9294 0.055 Uiso 1 1 calc R . .
H6B H 0.1339 0.8482 0.7596 0.055 Uiso 1 1 calc R . .
C7 C 0.09897(17) 0.94237(19) 0.7821(3) 0.0537(7) Uani 1 1 d . . .
H7A H 0.1371 0.9811 0.7012 0.081 Uiso 1 1 calc R . .
H7B H 0.0951 0.9765 0.8674 0.081 Uiso 1 1 calc R . .
H7C H 0.0415 0.9051 0.7386 0.081 Uiso 1 1 calc R . .
C8 C 0.21564(15) 0.85181(14) 1.1438(2) 0.0309(5) Uani 1 1 d . . .
H8A H 0.1586 0.8030 1.1145 0.037 Uiso 1 1 calc R . .
H8B H 0.2470 0.8276 1.1999 0.037 Uiso 1 1 calc R . .
C9 C 0.2018(2) 0.9098(2) 1.2550(3) 0.0607(9) Uani 1 1 d . . .
H9A H 0.2583 0.9597 1.2832 0.073 Uiso 1 1 calc R . .
H9B H 0.1679 0.9321 1.2019 0.073 Uiso 1 1 calc R . .
C10 C 0.1552(2) 0.8633(2) 1.4015(3) 0.0671(10) Uani 1 1 d . . .
H10A H 0.1914 0.8466 1.4604 0.101 Uiso 1 1 calc R . .
H10B H 0.1009 0.8116 1.3740 0.101 Uiso 1 1 calc R . .
H10C H 0.1432 0.9014 1.4649 0.101 Uiso 1 1 calc R . .
C11 C 0.45046(13) 0.97136(13) 0.6336(2) 0.0242(4) Uani 1 1 d . . .
C12 C 0.47576(13) 1.05354(12) 0.5752(2) 0.0254(5) Uani 1 1 d . . .
H12 H 0.4593 1.0899 0.6271 0.030 Uiso 1 1 calc R . .
C13 C 0.52488(13) 1.08144(13) 0.4415(2) 0.0262(5) Uani 1 1 d . . .
H13 H 0.5418 1.1369 0.4009 0.031 Uiso 1 1 calc R . .
Fe2 Fe 0.3333 0.6667 0.27136(6) 0.01903(16) Uani 1 3 d S . .
C14 C 0.40304(12) 0.76985(12) 0.1477(2) 0.0209(4) Uani 1 1 d . . .
N3 N 0.44732(11) 0.83293(11) 0.0825(2) 0.0291(4) Uani 1 1 d . . .
C15 C 0.29637(12) 0.72765(12) 0.4075(2) 0.0231(4) Uani 1 1 d . . .
N4 N 0.27353(12) 0.76061(12) 0.4950(2) 0.0331(4) Uani 1 1 d . . .

loop_
_atom_site_aniso_label
_atom_site_aniso_U_11
_atom_site_aniso_U_22
_atom_site_aniso_U_33
_atom_site_aniso_U_23
_atom_site_aniso_U_13
_atom_site_aniso_U_12
C1 0.0226(10) 0.0198(10) 0.0276(11) 0.0001(9) 0.0022(9) 0.0103(8)
N1 0.0221(9) 0.0181(8) 0.0281(9) -0.0022(7) 0.0015(7) 0.0047(7)
C2 0.0281(11) 0.0241(10) 0.0236(10) -0.0021(9) 0.0026(9) 0.0120(9)
C3 0.0251(11) 0.0216(10) 0.0268(11) 0.0015(9) 0.0055(9) 0.0115(9)
C4 0.0228(10) 0.0196(10) 0.0295(11) 0.0027(9) 0.0057(9) 0.0081(8)
N2 0.0256(9) 0.0184(8) 0.0252(9) -0.0015(7) 0.0055(7) 0.0064(7)
C5 0.0288(11) 0.0264(11) 0.0307(11) 0.0024(9) 0.0036(9) 0.0144(9)
C6 0.0332(13) 0.0418(14) 0.0556(16) 0.0170(13) -0.0022(12) 0.0140(11)
C7 0.0406(15) 0.0616(18) 0.0636(18) 0.0101(15) -0.0031(14) 0.0291(14)
C8 0.0336(12) 0.0335(12) 0.0287(11) 0.0050(10) 0.0071(10) 0.0190(10)
C9 0.090(2) 0.0656(19) 0.0441(16) 0.0091(15) 0.0292(16) 0.0525(19)
C10 0.096(3) 0.101(3) 0.0389(15) 0.0210(17) 0.0293(16) 0.076(2)
C11 0.0206(10) 0.0208(10) 0.0259(11) -0.0003(8) 0.0014(8) 0.0063(8)
C12 0.0256(11) 0.0204(10) 0.0298(11) -0.0025(9) 0.0043(9) 0.0113(9)
C13 0.0253(11) 0.0181(10) 0.0326(11) 0.0030(9) 0.0043(9) 0.0088(8)
Fe2 0.01651(18) 0.01651(18) 0.0241(3) 0.000 0.000 0.00826(9)
C14 0.0176(9) 0.0206(10) 0.0255(10) -0.0018(8) -0.0025(8) 0.0103(8)
N3 0.0270(9) 0.0234(9) 0.0351(10) 0.0015(8) 0.0009(8) 0.0113(8)
C15 0.0191(10) 0.0200(10) 0.0278(10) -0.0012(8) -0.0037(8) 0.0081(8)
N4 0.0318(10) 0.0327(10) 0.0363(10) -0.0089(9) -0.0028(9) 0.0174(9)

loop_
_atom_type_symbol
_atom_type_description
_atom_type_scat_dispersion_real
_atom_type_scat_dispersion_imag
_atom_type_scat_source
C C 0.0033 0.0016 'International Tables Vol C Tables 4.2.6.8 and 6.1.1.4'
Fe Fe 0.3463 0.8444 'International Tables Vol C Tables 4.2.6.8 and 6.1.1.4'
N N 0.0061 0.0033 'International Tables Vol C Tables 4.2.6.8 and 6.1.1.4'
H H 0.0000 0.0000 'International Tables Vol C Tables 4.2.6.8 and 6.1.1.4'

loop_
_geom_angle_atom_site_label_1
_geom_angle_atom_site_label_2
_geom_angle_atom_site_label_3
_geom_angle
_geom_angle_site_symmetry_1
_geom_angle_site_symmetry_3
_geom_angle_publ_flag
N2 C1 N1 121.84(19) . . ?
N2 C1 C11 117.66(18) . . ?
N1 C1 C11 120.48(18) . . ?
C1 N1 C2 122.22(17) . . ?
C1 N1 H1 118.9 . . ?
C2 N1 H1 118.9 . . ?
N1 C2 C3 110.88(16) . . ?
N1 C2 H2A 109.5 . . ?
C3 C2 H2A 109.5 . . ?
N1 C2 H2B 109.5 . . ?
C3 C2 H2B 109.5 . . ?
H2A C2 H2B 108.1 . . ?
C4 C3 C8 107.07(16) . . ?
C4 C3 C5 111.71(17) . . ?
C8 C3 C5 113.72(17) . . ?
C4 C3 C2 106.38(16) . . ?
C8 C3 C2 109.36(17) . . ?
C5 C3 C2 108.34(16) . . ?
N2 C4 C3 110.92(16) . . ?
N2 C4 H4A 109.5 . . ?
C3 C4 H4A 109.5 . . ?
N2 C4 H4B 109.5 . . ?
C3 C4 H4B 109.5 . . ?
H4A C4 H4B 108.0 . . ?
C1 N2 C4 122.32(17) . . ?
C1 N2 H2 118.8 . . ?
C4 N2 H2 118.8 . . ?
C6 C5 C3 117.55(18) . . ?
C6 C5 H5A 107.9 . . ?
C3 C5 H5A 107.9 . . ?
C6 C5 H5B 107.9 . . ?
C3 C5 H5B 107.9 . . ?
H5A C5 H5B 107.2 . . ?
C5 C6 C7 112.1(2) . . ?
C5 C6 H6A 109.2 . . ?
C7 C6 H6A 109.2 . . ?
C5 C6 H6B 109.2 . . ?
C7 C6 H6B 109.2 . . ?
H6A C6 H6B 107.9 . . ?
C6 C7 H7A 109.5 . . ?
C6 C7 H7B 109.5 . . ?
H7A C7 H7B 109.5 . . ?
C6 C7 H7C 109.5 . . ?
H7A C7 H7C 109.5 . . ?
H7B C7 H7C 109.5 . . ?
C9 C8 C3 115.96(19) . . ?
C9 C8 H8A 108.3 . . ?
C3 C8 H8A 108.3 . . ?
C9 C8 H8B 108.3 . . ?
C3 C8 H8B 108.3 . . ?
H8A C8 H8B 107.4 . . ?
C10 C9 C8 112.4(2) . . ?
C10 C9 H9A 109.1 . . ?
C8 C9 H9A 109.1 . . ?
C10 C9 H9B 109.1 . . ?
C8 C9 H9B 109.1 . . ?
H9A C9 H9B 107.8 . . ?
C9 C10 H10A 109.5 . . ?
C9 C10 H10B 109.5 . . ?
H10A C10 H10B 109.5 . . ?
C9 C10 H10C 109.5 . . ?
H10A C10 H10C 109.5 . . ?
H10B C10 H10C 109.5 . . ?
C13 C11 C12 120.23(19) 4_676 . ?
C13 C11 C1 119.73(18) 4_676 . ?
C12 C11 C1 120.02(18) . . ?
C13 C12 C11 119.50(19) . . ?
C13 C12 H12 120.2 . . ?
C11 C12 H12 120.2 . . ?
C12 C13 C11 120.26(19) . 4_676 ?
C12 C13 H13 119.9 . . ?
C11 C13 H13 119.9 4_676 . ?
C15 Fe2 C15 86.99(9) . 3_565 ?
C15 Fe2 C15 86.99(9) . 2_665 ?
C15 Fe2 C15 86.99(9) 3_565 2_665 ?
C15 Fe2 C14 91.91(8) . . ?
C15 Fe2 C14 87.99(8) 3_565 . ?
C15 Fe2 C14 174.91(8) 2_665 . ?
C15 Fe2 C14 174.91(8) . 3_565 ?
C15 Fe2 C14 91.91(8) 3_565 3_565 ?
C15 Fe2 C14 87.99(8) 2_665 3_565 ?
C14 Fe2 C14 93.02(8) . 3_565 ?
C15 Fe2 C14 87.99(8) . 2_665 ?
C15 Fe2 C14 174.91(8) 3_565 2_665 ?
C15 Fe2 C14 91.91(8) 2_665 2_665 ?
C14 Fe2 C14 93.02(8) . 2_665 ?
C14 Fe2 C14 93.02(8) 3_565 2_665 ?
N3 C14 Fe2 175.83(18) . . ?
N4 C15 Fe2 176.13(19) . . ?

loop_
_geom_bond_atom_site_label_1
_geom_bond_atom_site_label_2
_geom_bond_distance
_geom_bond_site_symmetry_2
_geom_bond_publ_flag
C1 N2 1.314(2) . ?
C1 N1 1.317(2) . ?
C1 C11 1.479(3) . ?
N1 C2 1.461(3) . ?
N1 H1 0.8800 . ?
C2 C3 1.542(3) . ?
C2 H2A 0.9900 . ?
C2 H2B 0.9900 . ?
C3 C4 1.533(3) . ?
C3 C8 1.533(3) . ?
C3 C5 1.537(3) . ?
C4 N2 1.456(2) . ?
C4 H4A 0.9900 . ?
C4 H4B 0.9900 . ?
N2 H2 0.8800 . ?
C5 C6 1.513(3) . ?
C5 H5A 0.9900 . ?
C5 H5B 0.9900 . ?
C6 C7 1.535(3) . ?
C6 H6A 0.9900 . ?
C6 H6B 0.9900 . ?
C7 H7A 0.9800 . ?
C7 H7B 0.9800 . ?
C7 H7C 0.9800 . ?
C8 C9 1.523(3) . ?
C8 H8A 0.9900 . ?
C8 H8B 0.9900 . ?
C9 C10 1.513(4) . ?
C9 H9A 0.9900 . ?
C9 H9B 0.9900 . ?
C10 H10A 0.9800 . ?
C10 H10B 0.9800 . ?
C10 H10C 0.9800 . ?
C11 C13 1.389(3) 4_676 ?
C11 C12 1.400(3) . ?
C12 C13 1.383(3) . ?
C12 H12 0.9500 . ?
C13 C11 1.389(3) 4_676 ?
C13 H13 0.9500 . ?
Fe2 C15 1.932(2) . ?
Fe2 C15 1.932(2) 3_565 ?
Fe2 C15 1.932(2) 2_665 ?
Fe2 C14 1.951(2) . ?
Fe2 C14 1.951(2) 3_565 ?
Fe2 C14 1.951(2) 2_665 ?
C14 N3 1.152(2) . ?
C15 N4 1.152(3) . ?
